data_7122234
loop_
_publ_author_name
'Zhao, Xiangyu'
'Yang, Dawei'
'Zhang, Yahui'
'Wang, Baomin'
'Qu, Jingping'

_publ_section_title
;
 Terminal alkyne insertion into a thiolate-bridged dirhodium hydride
 complex derived from heterolytic cleavage of H<sub>2</sub>.
;
_journal_issue 79
_journal_name_full 'Chemical communications (Cambridge, England)'
_journal_page_first 11112
_journal_page_last 11115
_journal_paper_doi 10.1039/c8cc05738a
_journal_volume 54
_journal_year 2018
_chemical_formula_sum 'C50 H54 B Cl Ir2 S2'
_chemical_formula_weight 1149.71
_space_group_IT_number 2
_space_group_name_Hall '-P 1'
_space_group_name_H-M_alt 'P -1'
_symmetry_cell_setting triclinic
_symmetry_space_group_name_Hall '-P 1'
_symmetry_space_group_name_H-M 'P -1'
_atom_sites_solution_hydrogens geom
_atom_sites_solution_primary direct
_atom_sites_solution_secondary difmap
_audit_creation_method SHELXL-97
_audit_update_record
;
2017-11-01 deposited with the CCDC.
2018-08-17 downloaded from the CCDC.
;
_cell_angle_alpha 106.9709(9)
_cell_angle_beta 93.6316(9)
_cell_angle_gamma 108.7174(9)
_cell_formula_units_Z 2
_cell_length_a 10.8763(6)
_cell_length_b 13.0712(7)
_cell_length_c 17.1848(10)
_cell_measurement_reflns_used 9011
_cell_measurement_temperature 100(2)
_cell_measurement_theta_max 27.48
_cell_measurement_theta_min 2.36
_cell_volume 2179.6(2)
_computing_cell_refinement 'Bruker SAINT'
_computing_data_collection 'Bruker APEX2'
_computing_data_reduction 'Bruker SAINT'
_computing_molecular_graphics 'Bruker SHELXTL'
_computing_publication_material 'Bruker SHELXTL'
_computing_structure_refinement 'SHELXL-2014 (Sheldrick 2014)'
_computing_structure_solution 'SHELXS-97 (Sheldrick 2008)'
_diffrn_ambient_temperature 100(2)
_diffrn_measured_fraction_theta_full 0.998
_diffrn_measured_fraction_theta_max 0.998
_diffrn_measurement_device_type 'Bruker APEX-II CCD'
_diffrn_measurement_method '\f and \w scans'
_diffrn_radiation_type MoK\a
_diffrn_radiation_wavelength 0.71073
_diffrn_reflns_av_R_equivalents 0.0291
_diffrn_reflns_av_sigmaI/netI 0.0255
_diffrn_reflns_limit_h_max 12
_diffrn_reflns_limit_h_min -12
_diffrn_reflns_limit_k_max 15
_diffrn_reflns_limit_k_min -15
_diffrn_reflns_limit_l_max 20
_diffrn_reflns_limit_l_min -20
_diffrn_reflns_number 28798
_diffrn_reflns_theta_full 25.00
_diffrn_reflns_theta_max 25.00
_diffrn_reflns_theta_min 2.18
_diffrn_standards_number 0
_exptl_absorpt_coefficient_mu 6.291
_exptl_absorpt_correction_T_max 0.2718
_exptl_absorpt_correction_T_min 0.2459
_exptl_absorpt_correction_type empirical
_exptl_absorpt_process_details SADABS
_exptl_crystal_colour Orange
_exptl_crystal_density_diffrn 1.752
_exptl_crystal_density_method 'not measured'
_exptl_crystal_description Block
_exptl_crystal_F_000 1124
_exptl_crystal_size_max 0.31
_exptl_crystal_size_mid 0.29
_exptl_crystal_size_min 0.28
_refine_diff_density_max 0.771
_refine_diff_density_min -1.550
_refine_diff_density_rms 0.127
_refine_ls_extinction_method none
_refine_ls_goodness_of_fit_ref 1.062
_refine_ls_hydrogen_treatment 'riding mode'
_refine_ls_matrix_type full
_refine_ls_number_parameters 505
_refine_ls_number_reflns 7669
_refine_ls_number_restraints 0
_refine_ls_restrained_S_all 1.062
_refine_ls_R_factor_all 0.0233
_refine_ls_R_factor_gt 0.0217
_refine_ls_shift/su_max 0.002
_refine_ls_shift/su_mean 0.000
_refine_ls_structure_factor_coef Fsqd
_refine_ls_weighting_details 'calc w=1/[\s^2^(Fo^2^)+(0.0303P)^2^+3.6366P] where P=(Fo^2^+2Fc^2^)/3'
_refine_ls_weighting_scheme calc
_refine_ls_wR_factor_gt 0.0555
_refine_ls_wR_factor_ref 0.0565
_reflns_number_gt 7283
_reflns_number_total 7669
_reflns_threshold_expression >2sigma(I)
_cod_data_source_file c8cc05738a2.cif
_cod_data_source_block 1_CCDC7
_cod_depositor_comments
;
The following automatic conversions were performed:

'_symmetry_cell_setting' value 'Triclinic' changed to 'triclinic'
according to
/home/data/users/saulius/crontab/automatic-downloads/rss-feeds/RSC/lib/dictionaries/cif_core.dic
dictionary named 'cif_core.dic' version 2.4.2 from 2011-04-26.

Automatic conversion script
Id: cif_fix_values 4973 2017-02-22 13:04:09Z antanas 

 Adding full bibliography for 7122227--7122237.cif.
;
_cod_original_sg_symbol_H-M P-1
_cod_database_code 7122234

loop_
_symmetry_equiv_pos_as_xyz
'x, y, z'
'-x, -y, -z'

loop_
_atom_site_label
_atom_site_type_symbol
_atom_site_fract_x
_atom_site_fract_y
_atom_site_fract_z
_atom_site_U_iso_or_equiv
_atom_site_adp_type
_atom_site_occupancy
_atom_site_symmetry_multiplicity
_atom_site_calc_flag
_atom_site_refinement_flags
Ir1 Ir 0.616922(11) 0.893173(10) 0.303664(7) 0.00823(5) Uani 1 1 d .
Ir2 Ir 0.761992(11) 0.732716(10) 0.358402(7) 0.00825(5) Uani 1 1 d .
S1 S 0.84243(8) 0.92834(7) 0.35947(5) 0.01029(16) Uani 1 1 d .
S2 S 0.66269(8) 0.72726(7) 0.22806(5) 0.01039(16) Uani 1 1 d .
Cl1 Cl 0.57962(8) 0.79224(7) 0.40394(5) 0.01650(17) Uani 1 1 d .
C1 C 0.6421(3) 1.0318(3) 0.2575(2) 0.0115(7) Uani 1 1 d .
C11 C 0.8929(3) 0.6432(3) 0.3255(2) 0.0122(7) Uani 1 1 d .
C2 C 0.5897(3) 1.0571(3) 0.3336(2) 0.0142(7) Uani 1 1 d .
C26 C 0.8122(3) 0.8030(3) 0.1998(2) 0.0115(7) Uani 1 1 d .
C12 C 0.9425(3) 0.7236(3) 0.4073(2) 0.0148(7) Uani 1 1 d .
C16 C 0.9645(4) 0.6374(3) 0.2534(2) 0.0200(8) Uani 1 1 d .
H16A H 1.0184 0.5901 0.2536 0.030 Uiso 1 1 calc R
H16B H 1.0214 0.7147 0.2576 0.030 Uiso 1 1 calc R
H16C H 0.9004 0.6036 0.2019 0.030 Uiso 1 1 calc R
C39 C 1.0063(3) 1.2594(3) 0.12376(19) 0.0108(6) Uani 1 1 d .
C4 C 0.4371(3) 0.8891(3) 0.2388(2) 0.0143(7) Uani 1 1 d .
C34 C 1.3140(3) 1.2390(3) 0.1184(2) 0.0137(7) Uani 1 1 d .
H34A H 1.2961 1.2469 0.0661 0.016 Uiso 1 1 calc R
C33 C 1.2533(3) 1.2857(3) 0.1833(2) 0.0113(7) Uani 1 1 d .
C27 C 1.2129(3) 1.4310(3) 0.1109(2) 0.0113(7) Uani 1 1 d .
C3 C 0.4648(3) 0.9699(3) 0.3207(2) 0.0154(7) Uani 1 1 d .
C29 C 1.4034(3) 1.5448(3) 0.0648(2) 0.0137(7) Uani 1 1 d .
H29A H 1.4964 1.5784 0.0704 0.016 Uiso 1 1 calc R
C5 C 0.5477(3) 0.9304(3) 0.1994(2) 0.0117(7) Uani 1 1 d .
C21 C 0.8990(3) 0.8988(3) 0.2624(2) 0.0112(7) Uani 1 1 d .
C6 C 0.7689(4) 1.1063(3) 0.2428(2) 0.0191(8) Uani 1 1 d .
H6A H 0.7526 1.1636 0.2216 0.029 Uiso 1 1 calc R
H6B H 0.8052 1.0592 0.2023 0.029 Uiso 1 1 calc R
H6C H 0.8319 1.1449 0.2948 0.029 Uiso 1 1 calc R
C10 C 0.5565(4) 0.8769(3) 0.1109(2) 0.0165(7) Uani 1 1 d .
H10A H 0.5173 0.9099 0.0761 0.025 Uiso 1 1 calc R
H10B H 0.5088 0.7942 0.0934 0.025 Uiso 1 1 calc R
H10C H 0.6492 0.8919 0.1054 0.025 Uiso 1 1 calc R
C45 C 1.1455(3) 1.4342(3) 0.2613(2) 0.0117(7) Uani 1 1 d .
C43 C 0.7754(3) 1.2198(3) 0.0683(2) 0.0195(8) Uani 1 1 d .
H43A H 0.7059 1.2478 0.0630 0.023 Uiso 1 1 calc R
C15 C 0.7673(3) 0.5600(3) 0.3274(2) 0.0148(7) Uani 1 1 d .
C13 C 0.8493(4) 0.6953(3) 0.4594(2) 0.0166(7) Uani 1 1 d .
C30 C 1.3217(3) 1.5560(3) 0.0048(2) 0.0158(7) Uani 1 1 d .
H30A H 1.3578 1.5959 -0.0314 0.019 Uiso 1 1 calc R
C25 C 0.8444(4) 0.7703(3) 0.1225(2) 0.0158(7) Uani 1 1 d .
H25A H 0.7852 0.7053 0.0796 0.019 Uiso 1 1 calc R
C36 C 1.4238(4) 1.1655(3) 0.2036(3) 0.0231(8) Uani 1 1 d .
H36A H 1.4807 1.1257 0.2107 0.028 Uiso 1 1 calc R
C38 C 1.2818(4) 1.2674(3) 0.2574(2) 0.0205(8) Uani 1 1 d .
H38A H 1.2429 1.2965 0.3028 0.025 Uiso 1 1 calc R
C32 C 1.1350(3) 1.4465(3) 0.0505(2) 0.0131(7) Uani 1 1 d .
H32A H 1.0419 1.4131 0.0443 0.016 Uiso 1 1 calc R
C44 C 0.8985(3) 1.2939(3) 0.1140(2) 0.0144(7) Uani 1 1 d .
H44A H 0.9100 1.3721 0.1398 0.017 Uiso 1 1 calc R
C40 C 0.9789(3) 1.1413(3) 0.0870(2) 0.0129(7) Uani 1 1 d .
H40A H 1.0469 1.1121 0.0937 0.015 Uiso 1 1 calc R
C28 C 1.3496(3) 1.4846(3) 0.1165(2) 0.0138(7) Uani 1 1 d .
H28A H 1.4077 1.4794 0.1576 0.017 Uiso 1 1 calc R
C47 C 1.0363(4) 1.4667(3) 0.3822(2) 0.0197(8) Uani 1 1 d .
H47A H 0.9619 1.4425 0.4074 0.024 Uiso 1 1 calc R
C22 C 1.0179(3) 0.9630(3) 0.2481(2) 0.0166(7) Uani 1 1 d .
H22A H 1.0764 1.0287 0.2908 0.020 Uiso 1 1 calc R
C41 C 0.8562(3) 1.0653(3) 0.0412(2) 0.0150(7) Uani 1 1 d .
H41A H 0.8425 0.9864 0.0172 0.018 Uiso 1 1 calc R
C14 C 0.7406(4) 0.5936(3) 0.4086(2) 0.0190(8) Uani 1 1 d .
C46 C 1.0393(3) 1.4020(3) 0.3030(2) 0.0154(7) Uani 1 1 d .
H46A H 0.9670 1.3330 0.2756 0.019 Uiso 1 1 calc R
C7 C 0.6508(4) 1.1622(3) 0.4077(2) 0.0236(8) Uani 1 1 d .
H7A H 0.6188 1.2221 0.4021 0.035 Uiso 1 1 calc R
H7B H 0.7469 1.1890 0.4121 0.035 Uiso 1 1 calc R
H7C H 0.6268 1.1442 0.4574 0.035 Uiso 1 1 calc R
C31 C 1.1868(4) 1.5082(3) -0.0011(2) 0.0191(8) Uani 1 1 d .
H31A H 1.1293 1.5173 -0.0404 0.023 Uiso 1 1 calc R
C24 C 0.9664(4) 0.8348(3) 0.1080(2) 0.0227(8) Uani 1 1 d .
H24A H 0.9906 0.8124 0.0552 0.027 Uiso 1 1 calc R
C50 C 1.2487(3) 1.5357(3) 0.3060(2) 0.0161(7) Uani 1 1 d .
H50A H 1.3227 1.5614 0.2808 0.019 Uiso 1 1 calc R
C48 C 1.1408(4) 1.5661(3) 0.4248(2) 0.0192(8) Uani 1 1 d .
H48A H 1.1399 1.6100 0.4795 0.023 Uiso 1 1 calc R
C17 C 1.0721(3) 0.8221(3) 0.4318(2) 0.0219(8) Uani 1 1 d .
H17A H 1.1410 0.7986 0.4526 0.033 Uiso 1 1 calc R
H17B H 1.0647 0.8869 0.4752 0.033 Uiso 1 1 calc R
H17C H 1.0951 0.8451 0.3836 0.033 Uiso 1 1 calc R
C35 C 1.3990(3) 1.1817(3) 0.1285(2) 0.0200(8) Uani 1 1 d .
H35A H 1.4400 1.1536 0.0840 0.024 Uiso 1 1 calc R
C9 C 0.3120(3) 0.7884(3) 0.1994(3) 0.0236(8) Uani 1 1 d .
H9A H 0.2478 0.8132 0.1748 0.035 Uiso 1 1 calc R
H9B H 0.2758 0.7562 0.2414 0.035 Uiso 1 1 calc R
H9C H 0.3308 0.7300 0.1563 0.035 Uiso 1 1 calc R
C8 C 0.3729(4) 0.9607(4) 0.3828(3) 0.0275(9) Uani 1 1 d .
H8A H 0.3144 1.0028 0.3779 0.041 Uiso 1 1 calc R
H8B H 0.4246 0.9932 0.4387 0.041 Uiso 1 1 calc R
H8C H 0.3201 0.8800 0.3721 0.041 Uiso 1 1 calc R
C23 C 1.0508(4) 0.9297(3) 0.1696(2) 0.0225(8) Uani 1 1 d .
H23A H 1.1324 0.9732 0.1589 0.027 Uiso 1 1 calc R
C42 C 0.7545(3) 1.1044(3) 0.0306(2) 0.0184(8) Uani 1 1 d .
H42A H 0.6716 1.0533 -0.0019 0.022 Uiso 1 1 calc R
C37 C 1.3640(4) 1.2086(3) 0.2681(2) 0.0243(9) Uani 1 1 d .
H37A H 1.3795 1.1979 0.3197 0.029 Uiso 1 1 calc R
C49 C 1.2472(4) 1.6005(3) 0.3857(2) 0.0210(8) Uani 1 1 d .
H49A H 1.3196 1.6691 0.4139 0.025 Uiso 1 1 calc R
C18 C 0.8641(5) 0.7557(4) 0.5496(2) 0.0319(10) Uani 1 1 d .
H18A H 0.9067 0.7208 0.5810 0.048 Uiso 1 1 calc R
H18B H 0.7770 0.7493 0.5643 0.048 Uiso 1 1 calc R
H18C H 0.9183 0.8366 0.5629 0.048 Uiso 1 1 calc R
C19 C 0.6216(4) 0.5343(4) 0.4401(3) 0.0336(11) Uani 1 1 d .
H19A H 0.6377 0.4753 0.4593 0.050 Uiso 1 1 calc R
H19B H 0.5449 0.4986 0.3956 0.050 Uiso 1 1 calc R
H19C H 0.6047 0.5902 0.4861 0.050 Uiso 1 1 calc R
C20 C 0.6850(4) 0.4588(3) 0.2561(3) 0.0272(9) Uani 1 1 d .
H20A H 0.7072 0.3921 0.2569 0.041 Uiso 1 1 calc R
H20B H 0.7018 0.4740 0.2045 0.041 Uiso 1 1 calc R
H20C H 0.5916 0.4434 0.2598 0.041 Uiso 1 1 calc R
B1 B 1.1529(4) 1.3527(3) 0.1695(2) 0.0108(7) Uani 1 1 d .

loop_
_atom_site_aniso_label
_atom_site_aniso_U_11
_atom_site_aniso_U_22
_atom_site_aniso_U_33
_atom_site_aniso_U_23
_atom_site_aniso_U_13
_atom_site_aniso_U_12
Ir1 0.00694(7) 0.00989(8) 0.00963(8) 0.00450(6) 0.00282(5) 0.00387(5)
Ir2 0.00754(7) 0.01053(8) 0.00876(8) 0.00519(5) 0.00298(5) 0.00382(5)
S1 0.0087(4) 0.0113(4) 0.0098(4) 0.0030(3) 0.0016(3) 0.0025(3)
S2 0.0095(4) 0.0106(4) 0.0106(4) 0.0033(3) 0.0007(3) 0.0033(3)
Cl1 0.0151(4) 0.0233(4) 0.0211(4) 0.0154(4) 0.0122(3) 0.0110(4)
C1 0.0110(16) 0.0106(16) 0.0129(17) 0.0052(14) -0.0010(13) 0.0031(14)
C11 0.0126(17) 0.0143(17) 0.0145(17) 0.0095(14) 0.0027(14) 0.0066(14)
C2 0.0184(18) 0.0153(17) 0.0125(17) 0.0044(14) 0.0003(14) 0.0112(15)
C26 0.0108(16) 0.0115(16) 0.0159(17) 0.0076(14) 0.0015(13) 0.0064(14)
C12 0.0149(17) 0.0185(18) 0.0181(18) 0.0101(15) 0.0015(14) 0.0117(15)
C16 0.024(2) 0.023(2) 0.0213(19) 0.0096(16) 0.0104(16) 0.0159(17)
C39 0.0141(16) 0.0124(16) 0.0077(15) 0.0056(13) 0.0043(13) 0.0046(14)
C4 0.0113(16) 0.0125(17) 0.0245(19) 0.0098(15) 0.0033(14) 0.0080(14)
C34 0.0139(17) 0.0107(16) 0.0109(17) -0.0022(14) -0.0037(13) 0.0036(14)
C33 0.0088(15) 0.0089(16) 0.0154(17) 0.0049(14) -0.0009(13) 0.0019(13)
C27 0.0153(17) 0.0099(16) 0.0100(16) 0.0016(13) 0.0043(13) 0.0074(14)
C3 0.0159(17) 0.0198(18) 0.0178(18) 0.0077(15) 0.0064(14) 0.0139(15)
C29 0.0140(17) 0.0110(16) 0.0114(16) -0.0002(13) 0.0038(13) 0.0016(14)
C5 0.0142(17) 0.0115(16) 0.0146(17) 0.0073(14) 0.0014(13) 0.0090(14)
C21 0.0118(16) 0.0143(17) 0.0121(16) 0.0076(14) 0.0049(13) 0.0070(14)
C6 0.0149(18) 0.0163(18) 0.025(2) 0.0121(16) 0.0004(15) 0.0000(15)
C10 0.0199(18) 0.0172(18) 0.0126(17) 0.0051(15) 0.0000(14) 0.0071(15)
C45 0.0130(16) 0.0133(16) 0.0125(17) 0.0067(14) 0.0020(13) 0.0076(14)
C43 0.0133(17) 0.0228(19) 0.028(2) 0.0171(17) 0.0035(15) 0.0062(15)
C15 0.0138(17) 0.0133(17) 0.0211(19) 0.0081(15) 0.0010(14) 0.0079(14)
C13 0.0225(19) 0.0212(19) 0.0164(18) 0.0110(16) 0.0052(15) 0.0164(16)
C30 0.0227(19) 0.0150(17) 0.0120(17) 0.0068(14) 0.0078(14) 0.0066(15)
C25 0.0227(18) 0.0214(18) 0.0108(17) 0.0076(15) 0.0053(14) 0.0150(16)
C36 0.0168(19) 0.0181(19) 0.038(2) 0.0117(18) -0.0029(17) 0.0108(16)
C38 0.0226(19) 0.024(2) 0.0220(19) 0.0151(17) 0.0060(15) 0.0102(16)
C32 0.0136(17) 0.0134(17) 0.0154(17) 0.0049(14) 0.0047(14) 0.0083(14)
C44 0.0149(17) 0.0127(17) 0.0176(18) 0.0082(14) 0.0033(14) 0.0045(14)
C40 0.0145(17) 0.0127(17) 0.0144(17) 0.0071(14) 0.0075(14) 0.0055(14)
C28 0.0159(17) 0.0140(17) 0.0101(16) 0.0018(14) 0.0015(13) 0.0054(14)
C47 0.024(2) 0.0202(19) 0.022(2) 0.0142(16) 0.0137(16) 0.0089(16)
C22 0.0140(17) 0.0154(17) 0.0249(19) 0.0112(15) 0.0057(15) 0.0066(14)
C41 0.0194(18) 0.0116(16) 0.0104(16) 0.0026(14) 0.0051(14) 0.0014(14)
C14 0.0191(19) 0.0214(19) 0.029(2) 0.0179(17) 0.0112(16) 0.0132(16)
C46 0.0151(17) 0.0126(17) 0.0161(18) 0.0053(14) 0.0028(14) 0.0012(14)
C7 0.034(2) 0.0193(19) 0.0161(19) -0.0003(16) -0.0022(16) 0.0151(17)
C31 0.0239(19) 0.0225(19) 0.0199(19) 0.0135(16) 0.0046(15) 0.0141(16)
C24 0.032(2) 0.033(2) 0.0205(19) 0.0177(18) 0.0182(17) 0.0223(19)
C50 0.0130(17) 0.0185(18) 0.0176(18) 0.0068(15) 0.0073(14) 0.0048(14)
C48 0.026(2) 0.0190(19) 0.0109(17) 0.0015(15) 0.0061(15) 0.0077(16)
C17 0.0134(18) 0.0207(19) 0.028(2) 0.0067(17) -0.0020(15) 0.0036(15)
C35 0.0150(18) 0.0154(18) 0.027(2) 0.0022(16) 0.0029(15) 0.0068(15)
C9 0.0110(17) 0.023(2) 0.035(2) 0.0106(18) 0.0001(16) 0.0044(16)
C8 0.024(2) 0.040(2) 0.032(2) 0.018(2) 0.0213(18) 0.0201(19)
C23 0.0207(19) 0.029(2) 0.033(2) 0.0230(19) 0.0164(17) 0.0141(17)
C42 0.0146(18) 0.0180(18) 0.0166(18) 0.0071(15) -0.0036(14) -0.0021(15)
C37 0.026(2) 0.029(2) 0.026(2) 0.0194(18) 0.0015(17) 0.0118(18)
C49 0.0189(19) 0.0187(19) 0.0177(19) -0.0002(15) 0.0022(15) 0.0022(15)
C18 0.051(3) 0.044(3) 0.016(2) 0.0160(19) 0.0106(19) 0.031(2)
C19 0.028(2) 0.039(3) 0.053(3) 0.036(2) 0.024(2) 0.016(2)
C20 0.024(2) 0.0133(18) 0.037(2) 0.0011(17) -0.0053(18) 0.0062(16)
B1 0.0122(18) 0.0115(18) 0.0122(19) 0.0055(15) 0.0034(15) 0.0070(15)

loop_
_atom_type_symbol
_atom_type_description
_atom_type_scat_dispersion_real
_atom_type_scat_dispersion_imag
_atom_type_scat_source
C C 0.0033 0.0016 'International Tables Vol C Tables 4.2.6.8 and 6.1.1.4'
H H 0.0000 0.0000 'International Tables Vol C Tables 4.2.6.8 and 6.1.1.4'
B B 0.0013 0.0007 'International Tables Vol C Tables 4.2.6.8 and 6.1.1.4'
S S 0.1246 0.1234 'International Tables Vol C Tables 4.2.6.8 and 6.1.1.4'
Cl Cl 0.1484 0.1585 'International Tables Vol C Tables 4.2.6.8 and 6.1.1.4'
Ir Ir -1.4442 7.9887 'International Tables Vol C Tables 4.2.6.8 and 6.1.1.4'

loop_
_geom_angle_atom_site_label_1
_geom_angle_atom_site_label_2
_geom_angle_atom_site_label_3
_geom_angle
C1 Ir1 C5 39.00(13)
C1 Ir1 C4 65.78(12)
C5 Ir1 C4 39.27(13)
C1 Ir1 C2 39.41(13)
C5 Ir1 C2 65.30(13)
C4 Ir1 C2 65.14(13)
C1 Ir1 C3 64.66(13)
C5 Ir1 C3 64.49(13)
C4 Ir1 C3 38.51(13)
C2 Ir1 C3 37.98(13)
C1 Ir1 S2 120.91(9)
C5 Ir1 S2 97.34(9)
C4 Ir1 S2 108.08(10)
C2 Ir1 S2 160.19(9)
C3 Ir1 S2 144.39(10)
C1 Ir1 S1 101.36(9)
C5 Ir1 S1 127.86(9)
C4 Ir1 S1 166.54(9)
C2 Ir1 S1 107.93(9)
C3 Ir1 S1 141.15(10)
S2 Ir1 S1 74.40(3)
C1 Ir1 Cl1 157.10(10)
C5 Ir1 Cl1 151.23(9)
C4 Ir1 Cl1 113.55(9)
C2 Ir1 Cl1 118.16(9)
C3 Ir1 Cl1 99.94(9)
S2 Ir1 Cl1 81.64(3)
S1 Ir1 Cl1 79.82(3)
C11 Ir2 C12 39.26(14)
C11 Ir2 C13 65.54(13)
C12 Ir2 C13 38.60(13)
C11 Ir2 C15 39.53(13)
C12 Ir2 C15 65.22(13)
C13 Ir2 C15 64.80(13)
C11 Ir2 C14 64.99(13)
C12 Ir2 C14 64.64(13)
C13 Ir2 C14 38.90(14)
C15 Ir2 C14 37.78(14)
C11 Ir2 S2 103.36(9)
C12 Ir2 S2 136.46(10)
C13 Ir2 S2 165.83(10)
C15 Ir2 S2 101.06(9)
C14 Ir2 S2 129.53(11)
C11 Ir2 S1 114.64(9)
C12 Ir2 S1 99.17(10)
C13 Ir2 S1 117.40(10)
C15 Ir2 S1 153.09(9)
C14 Ir2 S1 155.85(11)
S2 Ir2 S1 74.62(3)
C11 Ir2 Cl1 165.46(9)
C12 Ir2 Cl1 140.74(10)
C13 Ir2 Cl1 107.09(9)
C15 Ir2 Cl1 126.44(9)
C14 Ir2 Cl1 101.20(9)
S2 Ir2 Cl1 81.61(3)
S1 Ir2 Cl1 79.79(3)
C21 S1 Ir2 96.12(11)
C21 S1 Ir1 96.60(11)
Ir2 S1 Ir1 85.86(3)
C26 S2 Ir2 96.38(11)
C26 S2 Ir1 96.47(11)
Ir2 S2 Ir1 86.78(3)
Ir1 Cl1 Ir2 84.85(2)
C5 C1 C2 108.1(3)
C5 C1 C6 127.2(3)
C2 C1 C6 124.6(3)
C5 C1 Ir1 70.99(18)
C2 C1 Ir1 71.95(18)
C6 C1 Ir1 126.4(2)
C12 C11 C15 107.5(3)
C12 C11 C16 126.1(3)
C15 C11 C16 126.0(3)
C12 C11 Ir2 71.01(19)
C15 C11 Ir2 72.53(19)
C16 C11 Ir2 127.3(2)
C3 C2 C1 107.1(3)
C3 C2 C7 127.0(3)
C1 C2 C7 125.7(3)
C3 C2 Ir1 71.54(19)
C1 C2 Ir1 68.65(18)
C7 C2 Ir1 129.6(2)
C25 C26 C21 120.4(3)
C25 C26 S2 123.9(3)
C21 C26 S2 115.7(2)
C13 C12 C11 109.0(3)
C13 C12 C17 126.8(3)
C11 C12 C17 124.2(3)
C13 C12 Ir2 72.18(19)
C11 C12 Ir2 69.74(19)
C17 C12 Ir2 123.6(2)
C44 C39 C40 114.5(3)
C44 C39 B1 121.3(3)
C40 C39 B1 124.1(3)
C3 C4 C5 106.5(3)
C3 C4 C9 126.4(3)
C5 C4 C9 126.8(3)
C3 C4 Ir1 71.55(19)
C5 C4 Ir1 69.47(18)
C9 C4 Ir1 128.3(2)
C35 C34 C33 122.4(3)
C38 C33 C34 115.2(3)
C38 C33 B1 123.5(3)
C34 C33 B1 121.3(3)
C32 C27 C28 114.4(3)
C32 C27 B1 123.9(3)
C28 C27 B1 121.7(3)
C2 C3 C4 109.8(3)
C2 C3 C8 126.2(3)
C4 C3 C8 124.0(3)
C2 C3 Ir1 70.48(19)
C4 C3 Ir1 69.94(18)
C8 C3 Ir1 125.7(3)
C30 C29 C28 120.2(3)
C1 C5 C4 108.5(3)
C1 C5 C10 126.5(3)
C4 C5 C10 124.9(3)
C1 C5 Ir1 70.01(18)
C4 C5 Ir1 71.26(18)
C10 C5 Ir1 126.7(2)
C22 C21 C26 120.9(3)
C22 C21 S1 124.6(3)
C26 C21 S1 114.6(2)
C50 C45 C46 115.2(3)
C50 C45 B1 122.2(3)
C46 C45 B1 122.4(3)
C44 C43 C42 119.8(3)
C14 C15 C11 107.4(3)
C14 C15 C20 127.3(3)
C11 C15 C20 125.3(3)
C14 C15 Ir2 71.2(2)
C11 C15 Ir2 67.94(18)
C20 C15 Ir2 126.4(2)
C12 C13 C14 106.8(3)
C12 C13 C18 126.3(4)
C14 C13 C18 126.8(3)
C12 C13 Ir2 69.22(18)
C14 C13 Ir2 70.86(19)
C18 C13 Ir2 127.0(2)
C31 C30 C29 118.7(3)
C26 C25 C24 118.9(3)
C35 C36 C37 118.8(3)
C37 C38 C33 123.2(4)
C31 C32 C27 123.4(3)
C43 C44 C39 123.5(3)
C41 C40 C39 122.9(3)
C29 C28 C27 123.1(3)
C46 C47 C48 120.4(3)
C21 C22 C23 118.8(3)
C42 C41 C40 120.3(3)
C15 C14 C13 109.1(3)
C15 C14 C19 126.8(4)
C13 C14 C19 124.1(4)
C15 C14 Ir2 71.02(19)
C13 C14 Ir2 70.24(19)
C19 C14 Ir2 125.9(3)
C47 C46 C45 122.7(3)
C30 C31 C32 120.1(3)
C23 C24 C25 120.5(3)
C49 C50 C45 122.5(3)
C47 C48 C49 118.5(3)
C36 C35 C34 120.2(3)
C24 C23 C22 120.6(3)
C41 C42 C43 118.9(3)
C38 C37 C36 120.2(3)
C48 C49 C50 120.6(3)
C39 B1 C33 109.9(3)
C39 B1 C45 110.3(3)
C33 B1 C45 107.6(3)
C39 B1 C27 109.6(3)
C33 B1 C27 108.4(3)
C45 B1 C27 110.9(3)

loop_
_geom_bond_atom_site_label_1
_geom_bond_atom_site_label_2
_geom_bond_distance
Ir1 C1 2.129(3)
Ir1 C5 2.142(3)
Ir1 C4 2.166(3)
Ir1 C2 2.174(3)
Ir1 C3 2.188(3)
Ir1 S2 2.4018(8)
Ir1 S1 2.4224(8)
Ir1 Cl1 2.4387(8)
Ir2 C11 2.121(3)
Ir2 C12 2.138(3)
Ir2 C13 2.177(3)
Ir2 C15 2.183(3)
Ir2 C14 2.186(3)
Ir2 S2 2.3957(8)
Ir2 S1 2.4164(8)
Ir2 Cl1 2.4462(8)
S1 C21 1.793(3)
S2 C26 1.791(3)
C1 C5 1.426(5)
C1 C2 1.451(5)
C1 C6 1.496(5)
C11 C12 1.431(5)
C11 C15 1.457(5)
C11 C16 1.501(5)
C2 C3 1.419(5)
C2 C7 1.495(5)
C26 C25 1.375(5)
C26 C21 1.395(5)
C12 C13 1.427(5)
C12 C17 1.506(5)
C39 C44 1.402(5)
C39 C40 1.408(5)
C39 B1 1.637(5)
C4 C3 1.436(5)
C4 C5 1.448(5)
C4 C9 1.502(5)
C34 C35 1.395(5)
C34 C33 1.417(5)
C33 C38 1.397(5)
C33 B1 1.650(5)
C27 C32 1.400(5)
C27 C28 1.408(5)
C27 B1 1.656(5)
C3 C8 1.512(5)
C29 C30 1.389(5)
C29 C28 1.390(5)
C5 C10 1.499(5)
C21 C22 1.379(5)
C45 C50 1.396(5)
C45 C46 1.412(5)
C45 B1 1.649(5)
C43 C44 1.391(5)
C43 C42 1.392(5)
C15 C14 1.415(5)
C15 C20 1.486(5)
C13 C14 1.453(5)
C13 C18 1.492(5)
C30 C31 1.382(5)
C25 C24 1.408(5)
C36 C35 1.391(5)
C36 C37 1.390(6)
C38 C37 1.387(5)
C32 C31 1.394(5)
C40 C41 1.395(5)
C47 C46 1.386(5)
C47 C48 1.381(5)
C22 C23 1.399(5)
C41 C42 1.381(5)
C14 C19 1.503(5)
C24 C23 1.372(6)
C50 C49 1.390(5)
C48 C49 1.390(5)
